data_7001892
loop_
_publ_author_name
'Petit, Sarah'
'Baril-Robert, Fran\,cois'
'Pilet, Guillaume'
'Reber, Christian'
'Luneau, Dominique'

_publ_section_title
;
 Luminescence spectroscopy of europium(III) and terbium(III) penta-,
 octa- and nonanuclear clusters with \b-diketonate ligands
;
_journal_issue 34
_journal_name_full 'Dalton Transactions'
_journal_page_first 6809
_journal_page_last 6815
_journal_paper_doi 10.1039/b822883c
_journal_year 2009
_chemical_formula_moiety 'C80 H123 O43 Eu9'
_chemical_formula_sum 'C80 H123 Eu9 O43'
_chemical_formula_weight 3140.5
_space_group_IT_number 85
_symmetry_cell_setting tetragonal
_symmetry_space_group_name_Hall '-P 4a'
_symmetry_space_group_name_H-M 'P 4/n :2'
_atom_sites_solution_hydrogens geom
_atom_sites_solution_primary direct
_audit_creation_date 06-02-23
_audit_creation_method CRYSTALS_ver_12.82
_cell_angle_alpha 90
_cell_angle_beta 90
_cell_angle_gamma 90
_cell_formula_units_Z 2
_cell_length_a 19.1714(7)
_cell_length_b 19.1714(7)
_cell_length_c 15.5661(6)
_cell_measurement_reflns_used 6359
_cell_measurement_temperature 293
_cell_measurement_theta_max 28
_cell_measurement_theta_min 1
_cell_volume 5721.2(4)
_computing_cell_refinement 'DENZO/SCALEPACK (Otwinowski & Minor, 1997)'
_computing_data_collection 'COLLECT. Nonius (1997-2001).'
_computing_data_reduction 'DENZO/SCALEPACK (Otwinowski & Minor, 1997)'
_computing_molecular_graphics 'CAMERON (Watkin et al., 1996)'
_computing_publication_material 'CRYSTALS (Betteridge et al., 2003)'
_computing_structure_refinement 'CRYSTALS (Betteridge et al., 2003)'
_computing_structure_solution 'SIR92 (Altomare et al., 1994)'
_diffrn_ambient_temperature 293
_diffrn_measured_fraction_theta_full 0.999
_diffrn_measured_fraction_theta_max 0.993
_diffrn_measurement_device_type 'Nonius Kappa CCD'
_diffrn_measurement_method \w/2\q
_diffrn_radiation_monochromator graphite
_diffrn_radiation_type 'Mo K\a'
_diffrn_radiation_wavelength 0.71073
_diffrn_reflns_av_R_equivalents 0.046
_diffrn_reflns_limit_h_max 25
_diffrn_reflns_limit_h_min -25
_diffrn_reflns_limit_k_max 17
_diffrn_reflns_limit_k_min -17
_diffrn_reflns_limit_l_max 15
_diffrn_reflns_limit_l_min -20
_diffrn_reflns_number 12096
_diffrn_reflns_theta_full 27.320
_diffrn_reflns_theta_max 27.878
_diffrn_reflns_theta_min 1.308
_diffrn_standards_number 0
_exptl_absorpt_coefficient_mu 4.929
_exptl_absorpt_correction_T_max 0.7223
_exptl_absorpt_correction_T_min 0.5374
_exptl_absorpt_correction_type multi-scan
_exptl_absorpt_process_details 'DENZO/SCALEPACK (Otwinowski & Minor, 1997)'
_exptl_crystal_colour colorless
_exptl_crystal_density_diffrn 1.824
_exptl_crystal_description plate
_exptl_crystal_F_000 2900
_exptl_crystal_size_max 0.13
_exptl_crystal_size_mid 0.13
_exptl_crystal_size_min 0.07
_refine_diff_density_max 2.18
_refine_diff_density_min -1.21
_refine_ls_extinction_method None
_refine_ls_goodness_of_fit_ref 1.1312
_refine_ls_hydrogen_treatment constr
_refine_ls_matrix_type full
_refine_ls_number_parameters 300
_refine_ls_number_reflns 2514
_refine_ls_number_restraints 0
_refine_ls_R_factor_all 0.1628
_refine_ls_R_factor_gt 0.0522
_refine_ls_shift/su_max 0.000164
_refine_ls_structure_factor_coef F
_refine_ls_weighting_details
;
Method, part 1, Chebychev polynomial, (Watkin, 1994, Prince, 1982)
[weight] = 1.0/[A~0~*T~0~(x)+A~1~*T~1~(x) ... +A~n-1~]*T~n-1~(x)]
where A~i~ are the Chebychev coefficients listed below and x= Fcalc/Fmax
Method = Robust Weighting (Prince, 1982)
W = [weight] * [1-(deltaF/6*sigmaF)^2^]^2^
A~i~ are:
0.284 0.820E-01 0.419E-01
;
_refine_ls_weighting_scheme calc
_refine_ls_wR_factor_all 0.1794
_refine_ls_wR_factor_gt 0.0566
_refine_ls_wR_factor_ref 0.0566
_reflns_limit_h_max 17
_reflns_limit_h_min -17
_reflns_limit_k_max 25
_reflns_limit_k_min 0
_reflns_limit_l_max 20
_reflns_limit_l_min 0
_reflns_number_gt 2514
_reflns_number_total 6798
_reflns_threshold_expression I>3.00u(I)
_oxford_diffrn_Wilson_B_factor 0.00
_oxford_diffrn_Wilson_scale 0.00
_oxford_refine_ls_scale 0.03587(8)
_oxford_structure_analysis_title 'import in P 4/n'
_cod_data_source_file b822883c.txt
_cod_data_source_block I
_cod_depositor_comments
;
The following automatic conversions were performed:
'_symmetry_cell_setting' value 'Tetragonal' changed to 'tetragonal'
according to '/home/saulius/struct/CIF-dictionaries/cif_core.dic'
dictionary named 'cif_core.dic' version 2.4.1 from 2010-06-29.

Automatic conversion script
Id: cif_fix_enum 1527 2010-12-29 10:47:43Z saulius 
;
_cod_original_sg_symbol_H-M 'P 4/n '
_cod_original_formula_sum 'C80 H123 O43 Eu9'
_cod_database_code 7001892

loop_
_symmetry_equiv_pos_as_xyz
x,y,z
-x,-y,-z
-y+1/2,x,z
y+1/2,-x,-z
-x+1/2,-y+1/2,z
x+1/2,y+1/2,-z
y,-x+1/2,z
-y,x+1/2,-z

loop_
_atom_site_label
_atom_site_type_symbol
_atom_site_fract_x
_atom_site_fract_y
_atom_site_fract_z
_atom_site_U_iso_or_equiv
_atom_site_occupancy
_atom_site_adp_type
_atom_site_refinement_flags_posn
_atom_site_refinement_flags_adp
_atom_site_refinement_flags_occupancy
_atom_site_disorder_assembly
_atom_site_disorder_group
_atom_site_attached_hydrogens
Eu1 Eu 0.2500 0.2500 -0.14030(11) 0.0338 1.0000 Uani S T . . . .
Eu2 Eu 0.35172(5) 0.33918(5) -0.31720(6) 0.0388 1.0000 Uani . . . . . .
Eu3 Eu 0.38646(4) 0.24521(4) 0.03431(5) 0.0361 1.0000 Uani . . . . . .
O1 O 0.2500 0.2500 0.0551(14) 0.0287 1.0000 Uani S T . . . .
O2 O 0.2500 0.2500 -0.3346(15) 0.0404 1.0000 Uani S T . . . .
O3 O 0.3259(5) 0.1690(5) -0.0577(6) 0.0314 1.0000 Uani . . . . . .
O4 O 0.3598(5) 0.2434(6) -0.2241(6) 0.0368 1.0000 Uani . . . . . .
O10 O 0.3759(6) 0.2440(6) -0.4141(7) 0.0403 1.0000 Uani . . . . . .
C11 C 0.4230(13) 0.2371(10) -0.4785(11) 0.0622 1.0000 Uani . . . . . .
C12 C 0.4837(12) 0.2721(12) -0.4772(14) 0.0672 1.0000 Uani . . . . . .
C13 C 0.5096(11) 0.3131(12) -0.4139(12) 0.0599 1.0000 Uani . . . . . .
O14 O 0.4728(7) 0.3346(7) -0.3516(10) 0.0689 1.0000 Uani . . . . . .
C15 C 0.4034(12) 0.1855(13) -0.5456(14) 0.0772 1.0000 Uani . . . . . .
C16 C 0.5846(13) 0.3358(16) -0.4138(19) 0.1051 1.0000 Uani . . . . . .
O17 O 0.3791(7) 0.4521(7) -0.3585(9) 0.0650 1.0000 Uani . . . . . .
C18 C 0.4175(11) 0.5002(11) -0.3256(14) 0.0603 1.0000 Uani . . . . . .
C19 C 0.4438(9) 0.5006(10) -0.2448(14) 0.0551 1.0000 Uani . . . . . .
C20 C 0.4331(9) 0.4518(10) -0.1800(13) 0.0512 1.0000 Uani . . . . . .
O21 O 0.4007(6) 0.3935(6) -0.1931(8) 0.0530 1.0000 Uani . . . . . .
C22 C 0.4336(17) 0.5620(14) -0.3857(18) 0.1090 1.0000 Uani . . . . . .
C23 C 0.4593(10) 0.4628(11) -0.0907(14) 0.0630 1.0000 Uani . . . . . .
O24 O 0.4595(6) 0.2433(6) -0.0880(8) 0.0474 1.0000 Uani . . . . . .
C25 C 0.5220(8) 0.2561(10) -0.1045(14) 0.0494 1.0000 Uani . . . . . .
C26 C 0.5637(10) 0.2858(10) -0.0399(14) 0.0557 1.0000 Uani . . . . . .
C27 C 0.5462(10) 0.3115(10) 0.0396(15) 0.0591 1.0000 Uani . . . . . .
O28 O 0.4834(7) 0.3140(6) 0.0680(9) 0.0544 1.0000 Uani . . . . . .
C29 C 0.5520(10) 0.2424(10) -0.1903(12) 0.0519 1.0000 Uani . . . . . .
C30 C 0.6010(12) 0.3430(13) 0.0988(17) 0.0838 1.0000 Uani . . . . . .
O31 O 0.4745(7) 0.1702(7) 0.0872(9) 0.0600 1.0000 Uani . . . . . .
C32 C 0.4852(10) 0.1438(11) 0.1584(14) 0.0568 1.0000 Uani . . . . . .
C33 C 0.4336(10) 0.1223(10) 0.2145(12) 0.0515 1.0000 Uani . . . . . .
C34 C 0.3640(8) 0.1264(10) 0.2002(10) 0.0408 1.0000 Uani . . . . . .
O35 O 0.3360(6) 0.1570(6) 0.1325(7) 0.0445 1.0000 Uani . . . . . .
C36 C 0.5623(11) 0.1298(12) 0.1851(16) 0.0721 1.0000 Uani . . . . . .
C37 C 0.3128(11) 0.0956(14) 0.2606(14) 0.0749 1.0000 Uani . . . . . .
O40 O 0.2500 0.7500 0.0000 0.1390 1.0000 Uani S T . . . .
H371 H 0.2617 0.1055 0.2414 0.0747 1.0000 Uiso . . . . . .
H372 H 0.3169 0.1198 0.3195 0.0747 1.0000 Uiso . . . . . .
H373 H 0.3189 0.0458 0.2672 0.0747 1.0000 Uiso . . . . . .
H361 H 0.5899 0.1495 0.1280 0.0832 1.0000 Uiso . . . . . .
H362 H 0.5716 0.1583 0.2301 0.0832 1.0000 Uiso . . . . . .
H363 H 0.5685 0.0812 0.1853 0.0832 1.0000 Uiso . . . . . .
H331 H 0.4483 0.1034 0.2702 0.0534 1.0000 Uiso . . . . . .
H291 H 0.5104 0.2205 -0.2228 0.0707 1.0000 Uiso . . . . . .
H292 H 0.5651 0.2855 -0.2132 0.0707 1.0000 Uiso . . . . . .
H293 H 0.5876 0.2075 -0.1812 0.0707 1.0000 Uiso . . . . . .
H301 H 0.5735 0.3587 0.1590 0.0936 1.0000 Uiso . . . . . .
H302 H 0.6193 0.3828 0.0754 0.0936 1.0000 Uiso . . . . . .
H303 H 0.6315 0.3057 0.1180 0.0936 1.0000 Uiso . . . . . .
H261 H 0.6150 0.2895 -0.0499 0.0622 1.0000 Uiso . . . . . .
H151 H 0.3525 0.1642 -0.5308 0.0871 1.0000 Uiso . . . . . .
H152 H 0.3968 0.2102 -0.6004 0.0871 1.0000 Uiso . . . . . .
H153 H 0.4351 0.1476 -0.5468 0.0871 1.0000 Uiso . . . . . .
H161 H 0.5892 0.3677 -0.3539 0.1028 1.0000 Uiso . . . . . .
H162 H 0.5903 0.3667 -0.4590 0.1028 1.0000 Uiso . . . . . .
H163 H 0.6112 0.2965 -0.4051 0.1028 1.0000 Uiso . . . . . .
H121 H 0.5102 0.2698 -0.5293 0.0716 1.0000 Uiso . . . . . .
H221 H 0.4071 0.5442 -0.4481 0.1278 1.0000 Uiso . . . . . .
H222 H 0.4829 0.5565 -0.4022 0.1278 1.0000 Uiso . . . . . .
H223 H 0.4142 0.5987 -0.3676 0.1278 1.0000 Uiso . . . . . .
H231 H 0.4444 0.4214 -0.0530 0.0775 1.0000 Uiso . . . . . .
H232 H 0.5099 0.4664 -0.0912 0.0775 1.0000 Uiso . . . . . .
H233 H 0.4364 0.5054 -0.0683 0.0775 1.0000 Uiso . . . . . .
H191 H 0.4772 0.5370 -0.2315 0.0662 1.0000 Uiso . . . . . .
H3 H 0.2500 0.2500 -0.3868 0.0500 0.5000 Uiso . . . . . .
H8 H 0.3914 0.2408 -0.1835 0.0500 1.0000 Uiso . . . . . .
H12 H 0.2500 0.2500 0.1058 0.0500 0.5000 Uiso . . . . . .
H99 H 0.2301 0.7220 -0.0271 0.0500 0.5000 Uiso . . . . . .
H32 H 0.3566 0.1278 -0.0717 0.0378 1.0000 Uiso . . . . . .

loop_
_atom_site_aniso_label
_atom_site_aniso_U_11
_atom_site_aniso_U_22
_atom_site_aniso_U_33
_atom_site_aniso_U_23
_atom_site_aniso_U_13
_atom_site_aniso_U_12
Eu1 0.0331(6) 0.0331(6) 0.0353(9) 0.0000 0.0000 0.0000
Eu2 0.0395(5) 0.0399(5) 0.0370(4) 0.0032(4) 0.0017(4) -0.0023(4)
Eu3 0.0340(5) 0.0370(5) 0.0374(4) 0.0009(4) -0.0029(4) -0.0006(4)
O1 0.011(6) 0.011(6) 0.065(15) 0.0000 0.0000 0.0000
O2 0.031(7) 0.031(7) 0.060(16) 0.0000 0.0000 0.0000
O3 0.030(6) 0.032(6) 0.031(5) 0.002(4) 0.003(5) 0.003(4)
O4 0.043(7) 0.041(6) 0.027(5) 0.006(5) 0.004(5) 0.002(5)
O10 0.045(7) 0.039(7) 0.037(6) 0.009(5) 0.018(5) 0.006(5)
C11 0.112(18) 0.045(11) 0.030(11) 0.005(9) -0.003(11) 0.003(12)
C12 0.063(14) 0.079(16) 0.059(14) 0.012(12) 0.026(12) -0.005(12)
C13 0.057(13) 0.087(16) 0.035(11) 0.007(11) 0.007(10) -0.004(12)
O14 0.041(8) 0.079(10) 0.086(11) -0.008(8) 0.011(8) -0.013(7)
C15 0.083(16) 0.097(18) 0.051(13) -0.016(13) 0.032(12) -0.017(13)
C16 0.060(16) 0.14(3) 0.11(2) -0.01(2) 0.033(15) -0.024(16)
O17 0.058(9) 0.066(9) 0.071(9) 0.012(8) -0.016(8) -0.013(7)
C18 0.058(13) 0.057(13) 0.066(14) 0.011(11) -0.002(11) -0.012(10)
C19 0.030(10) 0.055(12) 0.081(15) 0.005(11) 0.000(10) -0.014(9)
C20 0.039(10) 0.054(12) 0.061(12) -0.021(10) 0.012(9) -0.015(9)
O21 0.040(7) 0.053(8) 0.066(9) -0.008(7) -0.012(6) -0.006(6)
C22 0.16(3) 0.072(17) 0.10(2) 0.038(15) -0.026(19) -0.035(18)
C23 0.053(13) 0.074(15) 0.063(13) -0.011(11) -0.005(11) -0.014(11)
O24 0.038(7) 0.050(7) 0.055(8) -0.002(6) -0.004(6) 0.000(5)
C25 0.018(9) 0.051(11) 0.080(14) 0.010(10) -0.009(9) 0.001(7)
C26 0.041(11) 0.056(12) 0.070(13) 0.027(11) 0.019(11) 0.006(9)
C27 0.045(12) 0.045(11) 0.087(16) 0.005(12) -0.009(12) 0.001(9)
O28 0.050(8) 0.042(7) 0.071(9) -0.008(6) -0.002(7) 0.002(6)
C29 0.053(11) 0.064(12) 0.040(10) 0.010(9) 0.020(9) 0.002(9)
C30 0.067(15) 0.083(17) 0.102(19) -0.032(15) -0.029(14) 0.001(13)
O31 0.044(8) 0.073(10) 0.063(9) 0.011(8) -0.003(7) 0.003(7)
C32 0.054(12) 0.060(13) 0.056(14) 0.010(10) 0.000(10) 0.002(10)
C33 0.063(13) 0.046(11) 0.046(11) 0.010(9) -0.016(10) 0.001(9)
C34 0.032(9) 0.066(12) 0.024(9) 0.004(8) -0.003(7) -0.015(8)
O35 0.033(6) 0.056(8) 0.045(7) -0.001(6) -0.002(6) -0.007(6)
C36 0.052(13) 0.075(15) 0.089(17) 0.017(14) -0.006(12) 0.012(11)
C37 0.050(13) 0.12(2) 0.052(13) 0.021(13) -0.007(10) 0.032(13)
O40 0.12(2) 0.12(2) 0.18(5) 0.0000 0.0000 0.0000

loop_
_atom_type_symbol
_atom_type_scat_dispersion_real
_atom_type_scat_dispersion_imag
_atom_type_scat_Cromer_Mann_a1
_atom_type_scat_Cromer_Mann_b1
_atom_type_scat_Cromer_Mann_a2
_atom_type_scat_Cromer_Mann_b2
_atom_type_scat_Cromer_Mann_a3
_atom_type_scat_Cromer_Mann_b3
_atom_type_scat_Cromer_Mann_a4
_atom_type_scat_Cromer_Mann_b4
_atom_type_scat_Cromer_Mann_c
_atom_type_scat_source
C 0.0033 0.0016 2.3100 20.8439 1.0200 10.2075 1.5886 0.5687 0.8650 51.6512 0.2156 'International Tables Vol C 4.2.6.8 and 6.1.1.4'
H 0.0000 0.0000 0.4930 10.5109 0.3229 26.1257 0.1402 3.1424 0.0408 57.7998 0.0030 'International Tables Vol C 4.2.6.8 and 6.1.1.4'
O 0.0106 0.0060 3.0485 13.2771 2.2868 5.7011 1.5463 0.3239 0.8670 32.9089 0.2508 'International Tables Vol C 4.2.6.8 and 6.1.1.4'
Eu -0.1578 3.6682 24.6274 2.3879 19.0886 0.1942 13.7603 13.7546 2.9227 123.1740 2.5745 'International Tables Vol C 4.2.6.8 and 6.1.1.4'

loop_
_geom_angle_atom_site_label_1
_geom_angle_site_symmetry_1
_geom_angle_atom_site_label_2
_geom_angle_site_symmetry_2
_geom_angle_atom_site_label_3
_geom_angle_site_symmetry_3
_geom_angle
_geom_angle_publ_flag
O3 3_555 Eu1 . O3 5_555 74.5(2) yes
O3 3_555 Eu1 . O3 7_555 117.7(5) yes
O3 5_555 Eu1 . O3 7_555 74.5(2) yes
O3 3_555 Eu1 . O4 3_555 75.1(3) yes
O3 5_555 Eu1 . O4 3_555 76.8(3) yes
O3 7_555 Eu1 . O4 3_555 143.2(3) yes
O3 3_555 Eu1 . O4 5_555 140.6(3) yes
O3 5_555 Eu1 . O4 5_555 75.1(3) yes
O3 7_555 Eu1 . O4 5_555 76.8(3) yes
O4 3_555 Eu1 . O4 5_555 73.9(2) yes
O3 3_555 Eu1 . O4 7_555 143.2(3) yes
O3 5_555 Eu1 . O4 7_555 140.6(3) yes
O3 7_555 Eu1 . O4 7_555 75.1(3) yes
O4 3_555 Eu1 . O4 7_555 116.5(5) yes
O4 5_555 Eu1 . O4 7_555 73.9(2) yes
O3 3_555 Eu1 . O3 . 74.5(2) yes
O3 5_555 Eu1 . O3 . 117.7(5) yes
O3 7_555 Eu1 . O3 . 74.5(2) yes
O4 3_555 Eu1 . O3 . 140.6(3) yes
O4 5_555 Eu1 . O3 . 143.2(3) yes
O3 3_555 Eu1 . O4 . 76.8(3) yes
O3 5_555 Eu1 . O4 . 143.2(3) yes
O3 7_555 Eu1 . O4 . 140.6(3) yes
O4 3_555 Eu1 . O4 . 73.9(2) yes
O4 5_555 Eu1 . O4 . 116.5(5) yes
O4 7_555 Eu1 . O3 . 76.8(3) yes
O4 7_555 Eu1 . O4 . 73.9(2) yes
O3 . Eu1 . O4 . 75.1(3) yes
O10 3_555 Eu2 . O4 3_555 75.8(4) yes
O10 3_555 Eu2 . O2 . 64.5(4) yes
O4 3_555 Eu2 . O2 . 66.2(4) yes
O10 3_555 Eu2 . O4 . 130.4(4) yes
O4 3_555 Eu2 . O4 . 78.6(5) yes
O2 . Eu2 . O4 . 66.4(4) yes
O10 3_555 Eu2 . O10 . 88.7(5) yes
O4 3_555 Eu2 . O10 . 131.1(4) yes
O2 . Eu2 . O10 . 65.3(4) yes
O4 . Eu2 . O10 . 77.4(4) yes
O10 3_555 Eu2 . O14 . 126.5(5) yes
O4 3_555 Eu2 . O14 . 153.6(4) yes
O2 . Eu2 . O14 . 132.9(4) yes
O4 . Eu2 . O14 . 92.6(4) yes
O10 . Eu2 . O14 . 69.2(4) yes
O10 3_555 Eu2 . O17 . 74.6(4) yes
O4 3_555 Eu2 . O17 . 100.9(4) yes
O2 . Eu2 . O17 . 138.9(4) yes
O4 . Eu2 . O17 . 152.6(4) yes
O10 . Eu2 . O17 . 119.3(4) yes
O10 3_555 Eu2 . C20 . 122.7(4) yes
O4 3_555 Eu2 . C20 . 82.2(4) yes
O2 . Eu2 . C20 . 145.2(6) yes
O4 . Eu2 . C20 . 94.5(4) yes
O10 . Eu2 . C20 . 141.4(4) yes
O10 3_555 Eu2 . O21 . 131.3(4) yes
O4 3_555 Eu2 . O21 . 74.6(4) yes
O2 . Eu2 . O21 . 131.6(6) yes
O4 . Eu2 . O21 . 79.4(4) yes
O10 . Eu2 . O21 . 139.5(4) yes
O14 . Eu2 . O17 . 75.6(5) yes
O14 . Eu2 . C20 . 73.7(5) yes
O17 . Eu2 . C20 . 58.6(5) yes
O14 . Eu2 . O21 . 79.3(5) yes
O17 . Eu2 . O21 . 74.2(5) yes
C20 . Eu2 . O21 . 15.9(5) yes
O35 3_555 Eu3 . O3 3_555 76.2(4) yes
O35 3_555 Eu3 . O1 . 64.1(4) yes
O3 3_555 Eu3 . O1 . 66.7(4) yes
O35 3_555 Eu3 . O3 . 130.6(4) yes
O3 3_555 Eu3 . O3 . 79.3(4) yes
O1 . Eu3 . O3 . 66.8(4) yes
O35 3_555 Eu3 . O24 . 135.4(4) yes
O3 3_555 Eu3 . O24 . 77.8(4) yes
O1 . Eu3 . O24 . 133.4(5) yes
O3 . Eu3 . O24 . 78.0(4) yes
O35 3_555 Eu3 . O28 . 74.4(4) yes
O3 3_555 Eu3 . O28 . 97.1(4) yes
O1 . Eu3 . O28 . 137.8(4) yes
O3 . Eu3 . O28 . 151.5(4) yes
O24 . Eu3 . O28 . 73.6(4) yes
O35 3_555 Eu3 . O31 . 117.1(4) yes
O3 3_555 Eu3 . O31 . 158.6(4) yes
O1 . Eu3 . O31 . 133.3(4) yes
O3 . Eu3 . O31 . 100.7(4) yes
O24 . Eu3 . O31 . 81.3(4) yes
O35 3_555 Eu3 . O35 . 88.1(5) yes
O3 3_555 Eu3 . O35 . 130.2(3) yes
O1 . Eu3 . O35 . 63.9(4) yes
O3 . Eu3 . O35 . 76.0(4) yes
O24 . Eu3 . O35 . 135.9(4) yes
O28 . Eu3 . O31 . 72.4(4) yes
O28 . Eu3 . O35 . 123.9(4) yes
O31 . Eu3 . O35 . 69.4(4) yes
Eu3 . O1 . Eu3 3_555 89.14(11) yes
Eu3 . O1 . Eu3 5_555 165.9(9) yes
Eu3 3_555 O1 . Eu3 5_555 89.14(11) yes
Eu3 . O1 . Eu3 7_555 89.14(11) yes
Eu3 3_555 O1 . Eu3 7_555 165.9(9) yes
Eu3 5_555 O1 . Eu3 7_555 89.14(11) yes
Eu3 . O1 . H12 . 97.0 no
Eu3 3_555 O1 . H12 . 97.0 no
Eu3 5_555 O1 . H12 . 97.0 no
Eu3 7_555 O1 . H12 . 97.0 no
Eu2 . O2 . Eu2 3_555 89.38(10) yes
Eu2 . O2 . Eu2 5_555 168.1(10) yes
Eu2 3_555 O2 . Eu2 5_555 89.38(10) yes
Eu2 . O2 . Eu2 7_555 89.38(10) yes
Eu2 3_555 O2 . Eu2 7_555 168.1(10) yes
Eu2 5_555 O2 . Eu2 7_555 89.38(10) yes
Eu2 . O2 . H3 . 95.9 no
Eu2 3_555 O2 . H3 . 95.9 no
Eu2 5_555 O2 . H3 . 95.9 no
Eu2 7_555 O2 . H3 . 95.9 no
Eu1 . O3 . Eu3 7_555 102.2(4) yes
Eu1 . O3 . Eu3 . 102.5(4) yes
Eu3 7_555 O3 . Eu3 . 103.5(4) yes
Eu1 . O3 . H32 . 136.0 no
Eu3 7_555 O3 . H32 . 99.2 no
Eu3 . O3 . H32 . 109.3 no
Eu1 . O4 . Eu2 7_555 102.7(4) yes
Eu1 . O4 . Eu2 . 103.3(4) yes
Eu2 7_555 O4 . Eu2 . 102.4(4) yes
Eu1 . O4 . H8 . 102.2 no
Eu2 7_555 O4 . H8 . 120.9 no
Eu2 . O4 . H8 . 122.4 no
Eu2 7_555 O10 . Eu2 . 97.2(3) yes
Eu2 7_555 O10 . C11 . 124.5(10) yes
Eu2 . O10 . C11 . 131.6(11) yes
O10 . C11 . C12 . 121.1(18) yes
O10 . C11 . C15 . 114.6(19) yes
C12 . C11 . C15 . 124(2) yes
C11 . C12 . C13 . 128.3(20) yes
C11 . C12 . H121 . 115.0 no
C13 . C12 . H121 . 116.6 no
C12 . C13 . O14 . 122.7(20) yes
C12 . C13 . C16 . 121(2) yes
O14 . C13 . C16 . 116(2) yes
C13 . O14 . Eu2 . 136.5(14) yes
C11 . C15 . H151 . 109.2 no
C11 . C15 . H152 . 108.6 no
H151 . C15 . H152 . 104.5 no
C11 . C15 . H153 . 111.2 no
H151 . C15 . H153 . 107.1 no
H152 . C15 . H153 . 115.8 no
C13 . C16 . H161 . 103.6 no
C13 . C16 . H162 . 107.2 no
H161 . C16 . H162 . 106.0 no
C13 . C16 . H163 . 107.1 no
H161 . C16 . H163 . 106.3 no
H162 . C16 . H163 . 124.8 no
Eu2 . O17 . C18 . 133.5(13) yes
O17 . C18 . C19 . 125.9(18) yes
O17 . C18 . C22 . 115.1(20) yes
C19 . C18 . C22 . 119.0(19) yes
C18 . C19 . C20 . 127.9(18) yes
C18 . C19 . H191 . 116.6 no
C20 . C19 . H191 . 115.2 no
C19 . C20 . Eu2 . 92.3(12) yes
C19 . C20 . O21 . 122.5(18) yes
Eu2 . C20 . O21 . 30.3(9) yes
C19 . C20 . C23 . 122.1(17) yes
Eu2 . C20 . C23 . 145.6(13) yes
O21 . C20 . C23 . 115.4(18) yes
C20 . O21 . Eu2 . 133.8(13) yes
C18 . C22 . H221 . 101.3 no
C18 . C22 . H222 . 105.4 no
H221 . C22 . H222 . 99.9 no
C18 . C22 . H223 . 110.6 no
H221 . C22 . H223 . 109.7 no
H222 . C22 . H223 . 126.8 no
C20 . C23 . H231 . 109.1 no
C20 . C23 . H232 . 109.8 no
H231 . C23 . H232 . 109.8 no
C20 . C23 . H233 . 107.1 no
H231 . C23 . H233 . 108.2 no
H232 . C23 . H233 . 112.8 no
Eu3 . O24 . C25 . 137.0(13) yes
O24 . C25 . C26 . 118.5(18) yes
O24 . C25 . C29 . 121.6(17) yes
C26 . C25 . C29 . 119.9(16) yes
C25 . C26 . C27 . 130.7(18) yes
C25 . C26 . H261 . 118.5 no
C27 . C26 . H261 . 110.8 no
C26 . C27 . O28 . 123.5(19) yes
C26 . C27 . C30 . 121.3(20) yes
O28 . C27 . C30 . 115(2) yes
C27 . O28 . Eu3 . 130.3(12) yes
C25 . C29 . H291 . 102.4 no
C25 . C29 . H292 . 107.0 no
H291 . C29 . H292 . 112.3 no
C25 . C29 . H293 . 105.3 no
H291 . C29 . H293 . 109.6 no
H292 . C29 . H293 . 118.5 no
C27 . C30 . H301 . 106.8 no
C27 . C30 . H302 . 110.8 no
H301 . C30 . H302 . 106.9 no
C27 . C30 . H303 . 108.0 no
H301 . C30 . H303 . 103.0 no
H302 . C30 . H303 . 120.2 no
Eu3 . O31 . C32 . 132.8(13) yes
O31 . C32 . C33 . 124.7(19) yes
O31 . C32 . C36 . 117.9(18) yes
C33 . C32 . C36 . 117.3(18) yes
C32 . C33 . C34 . 125.7(17) yes
C32 . C33 . H331 . 117.5 no
C34 . C33 . H331 . 116.7 no
C33 . C34 . O35 . 123.9(15) yes
C33 . C34 . C37 . 121.7(16) yes
O35 . C34 . C37 . 114.5(14) yes
C34 . O35 . Eu3 . 129.6(10) yes
C34 . O35 . Eu3 7_555 129.3(10) yes
Eu3 . O35 . Eu3 7_555 97.1(4) yes
C32 . C36 . H361 . 100.4 no
C32 . C36 . H362 . 106.7 no
H361 . C36 . H362 . 108.9 no
C32 . C36 . H363 . 107.0 no
H361 . C36 . H363 . 106.4 no
H362 . C36 . H363 . 124.8 no
C34 . C37 . H371 . 111.6 no
C34 . C37 . H372 . 109.7 no
H371 . C37 . H372 . 104.2 no
C34 . C37 . H373 . 112.4 no
H371 . C37 . H373 . 108.8 no
H372 . C37 . H373 . 109.9 no
H99 4_566 O40 . H99 5_655 121.5 no
H99 4_566 O40 . H99 8_646 87.5 no
H99 5_655 O40 . H99 8_646 121.5 no
H99 4_566 O40 . H99 . 121.5 no
H99 5_655 O40 . H99 . 87.5 no
H99 8_646 O40 . H99 . 121.5 no

loop_
_geom_bond_atom_site_label_1
_geom_bond_site_symmetry_1
_geom_bond_atom_site_label_2
_geom_bond_site_symmetry_2
_geom_bond_distance
_geom_bond_publ_flag
Eu1 . O3 3_555 2.486(10) yes
Eu1 . O3 5_555 2.486(10) yes
Eu1 . O3 7_555 2.486(10) yes
Eu1 . O4 3_555 2.479(10) yes
Eu1 . O4 5_555 2.479(10) yes
Eu1 . O4 7_555 2.479(10) yes
Eu1 . O3 . 2.486(10) yes
Eu1 . O4 . 2.479(10) yes
Eu2 . O10 3_555 2.477(10) yes
Eu2 . O4 3_555 2.363(11) yes
Eu2 . O2 . 2.608(3) yes
Eu2 . O4 . 2.345(10) yes
Eu2 . O10 . 2.412(11) yes
Eu2 . O14 . 2.384(13) yes
Eu2 . O17 . 2.318(14) yes
Eu2 . C20 . 3.414(18) yes
Eu2 . O21 . 2.387(12) yes
Eu3 . O35 3_555 2.461(11) yes
Eu3 . O3 3_555 2.362(10) yes
Eu3 . O1 . 2.638(3) yes
Eu3 . O3 . 2.352(10) yes
Eu3 . O24 . 2.364(12) yes
Eu3 . O28 . 2.338(12) yes
Eu3 . O31 . 2.366(13) yes
Eu3 . O35 . 2.477(11) yes
O1 . H12 . 0.837 no
O2 . H3 . 0.813 no
O3 . H32 . 0.789 no
O4 . H8 . 0.878 no
O10 . C11 . 1.36(2) yes
C11 . C12 . 1.34(3) yes
C11 . C15 . 1.49(3) yes
C12 . C13 . 1.35(3) yes
C12 . H121 . 0.958 no
C13 . O14 . 1.27(2) yes
C13 . C16 . 1.50(3) yes
C15 . H151 . 1.083 no
C15 . H152 . 0.984 no
C15 . H153 . 0.946 no
C16 . H161 . 1.118 no
C16 . H162 . 0.926 no
C16 . H163 . 0.920 no
O17 . C18 . 1.29(2) yes
C18 . C19 . 1.35(3) yes
C18 . C22 . 1.54(3) yes
C19 . C20 . 1.39(3) yes
C19 . H191 . 0.970 no
C20 . O21 . 1.30(2) yes
C20 . C23 . 1.49(3) yes
C22 . H221 . 1.148 no
C22 . H222 . 0.985 no
C22 . H223 . 0.842 no
C23 . H231 . 1.027 no
C23 . H232 . 0.971 no
C23 . H233 . 0.991 no
O24 . C25 . 1.249(19) yes
C25 . C26 . 1.40(3) yes
C25 . C29 . 1.48(3) yes
C26 . C27 . 1.37(3) yes
C26 . H261 . 0.998 no
C27 . O28 . 1.28(2) yes
C27 . C30 . 1.52(3) yes
C29 . H291 . 1.032 no
C29 . H292 . 0.935 no
C29 . H293 . 0.968 no
C30 . H301 . 1.116 no
C30 . H302 . 0.915 no
C30 . H303 . 0.971 no
O31 . C32 . 1.23(2) yes
C32 . C33 . 1.38(3) yes
C32 . C36 . 1.56(3) yes
C33 . C34 . 1.36(2) yes
C33 . H331 . 0.982 no
C34 . O35 . 1.320(19) yes
C34 . C37 . 1.48(3) yes
C36 . H361 . 1.101 no
C36 . H362 . 0.907 no
C36 . H363 . 0.938 no
C37 . H371 . 1.043 no
C37 . H372 . 1.030 no
C37 . H373 . 0.967 no
O40 . H99 4_566 0.791 no
O40 . H99 5_655 0.791 no
O40 . H99 8_646 0.791 no
O40 . H99 . 0.791 no

loop_
_geom_hbond_atom_site_label_D
_geom_hbond_site_symmetry_D
_geom_hbond_atom_site_label_H
_geom_hbond_site_symmetry_H
_geom_hbond_atom_site_label_A
_geom_hbond_site_symmetry_A
_geom_hbond_angle_DHA
_geom_hbond_distance_DH
_geom_hbond_distance_HA
_geom_hbond_distance_DA
_geom_hbond_publ_flag
O4 . H8 . O24 . 174.7 0.878 1.979 2.854 yes
O3 . H32 . O21 7_555 126.6 1.009 2.090 2.811 yes
